data_4317252
loop_
_publ_author_name
'Stanislav Groysman'
'Dino Villagr\'an'
'Daniel G. Nocera'

_publ_section_title
;
 Pseudotetrahedral d0, d1, and d2 Metal-Oxo Cores within a Tris(alkoxide)
 Platform
;
_journal_name_full 'Inorganic Chemistry'
_journal_page_first 10759
_journal_page_last 10761
_journal_paper_doi 10.1021/ic101968s
_journal_volume 49
_journal_year 2010
_chemical_formula_moiety 'C30 H63 Cr O4'
_chemical_formula_sum 'C30 H63 Cr O4'
_chemical_formula_weight 539.80
_chemical_name_common Cr(OR)3O
_chemical_name_systematic
; 

 ? 

;
_space_group_IT_number 15
_symmetry_cell_setting monoclinic
_symmetry_space_group_name_Hall '-C 2yc'
_symmetry_space_group_name_H-M 'C 1 2/c 1'
_atom_sites_solution_hydrogens geom
_atom_sites_solution_primary direct
_atom_sites_solution_secondary difmap
_audit_creation_method SHELXL-97
_cell_angle_alpha 90.00
_cell_angle_beta 101.702(2)
_cell_angle_gamma 90.00
_cell_formula_units_Z 8
_cell_length_a 33.803(4)
_cell_length_b 8.2879(10)
_cell_length_c 23.240(3)
_cell_measurement_temperature 100(2)
_cell_volume 6375.5(14)
_computing_cell_refinement 'Bruker SAINT'
_computing_data_collection 'Bruker APEX2'
_computing_data_reduction 'Bruker SAINT'
_computing_molecular_graphics 'Bruker SHELXTL'
_computing_publication_material 'Bruker SHELXTL'
_computing_structure_refinement 'SHELXL-97 (Sheldrick, 2008)'
_computing_structure_solution 'SHELXS-97 (Sheldrick, 2008)'
_diffrn_ambient_temperature 100(2)
_diffrn_measured_fraction_theta_full 0.993
_diffrn_measured_fraction_theta_max 0.993
_diffrn_measurement_device_type 'Bruker APEX-II CCD'
_diffrn_measurement_method '\f and \w scans'
_diffrn_radiation_monochromator graphite
_diffrn_radiation_source 'fine-focus sealed tube'
_diffrn_radiation_type MoK\a
_diffrn_radiation_wavelength 0.71073
_diffrn_reflns_av_R_equivalents 0.0655
_diffrn_reflns_av_sigmaI/netI 0.0378
_diffrn_reflns_limit_h_max 43
_diffrn_reflns_limit_h_min -43
_diffrn_reflns_limit_k_max 10
_diffrn_reflns_limit_k_min -10
_diffrn_reflns_limit_l_max 29
_diffrn_reflns_limit_l_min -30
_diffrn_reflns_number 60479
_diffrn_reflns_theta_full 27.57
_diffrn_reflns_theta_max 27.57
_diffrn_reflns_theta_min 1.23
_exptl_absorpt_coefficient_mu 0.388
_exptl_absorpt_correction_T_max 0.9441
_exptl_absorpt_correction_T_min 0.8602
_exptl_absorpt_correction_type empirical
_exptl_absorpt_process_details SADABS
_exptl_crystal_colour red
_exptl_crystal_density_diffrn 1.125
_exptl_crystal_density_method 'not measured'
_exptl_crystal_description block
_exptl_crystal_F_000 2392
_exptl_crystal_size_max 0.40
_exptl_crystal_size_mid 0.35
_exptl_crystal_size_min 0.15
_refine_diff_density_max 0.588
_refine_diff_density_min -0.400
_refine_diff_density_rms 0.066
_refine_ls_extinction_method none
_refine_ls_goodness_of_fit_ref 1.023
_refine_ls_hydrogen_treatment constr
_refine_ls_matrix_type full
_refine_ls_number_parameters 337
_refine_ls_number_reflns 7329
_refine_ls_number_restraints 0
_refine_ls_restrained_S_all 1.023
_refine_ls_R_factor_all 0.0746
_refine_ls_R_factor_gt 0.0509
_refine_ls_shift/su_max 0.000
_refine_ls_shift/su_mean 0.000
_refine_ls_structure_factor_coef Fsqd
_refine_ls_weighting_details 'calc w=1/[\s^2^(Fo^2^)+(0.0614P)^2^+13.4541P] where P=(Fo^2^+2Fc^2^)/3'
_refine_ls_weighting_scheme calc
_refine_ls_wR_factor_gt 0.1261
_refine_ls_wR_factor_ref 0.1429
_reflns_number_gt 5471
_reflns_number_total 7329
_reflns_threshold_expression >2sigma(I)
_cod_data_source_file ic101968s_si_002_4.cif
_cod_data_source_block 4
_cod_original_cell_volume 6375.6(14)
_cod_database_code 4317252

loop_
_symmetry_equiv_pos_as_xyz
'x, y, z'
'-x, y, -z+1/2'
'x+1/2, y+1/2, z'
'-x+1/2, y+1/2, -z+1/2'
'-x, -y, -z'
'x, -y, z-1/2'
'-x+1/2, -y+1/2, -z'
'x+1/2, -y+1/2, z-1/2'

loop_
_atom_site_label
_atom_site_type_symbol
_atom_site_fract_x
_atom_site_fract_y
_atom_site_fract_z
_atom_site_U_iso_or_equiv
_atom_site_adp_type
_atom_site_occupancy
_atom_site_symmetry_multiplicity
_atom_site_calc_flag
_atom_site_refinement_flags
_atom_site_disorder_assembly
_atom_site_disorder_group
Cr1 Cr 0.123409(11) 0.62084(4) 0.093378(15) 0.02276(11) Uani 1 1 d . . .
O4 O 0.10497(5) 0.4364(2) 0.09253(7) 0.0331(4) Uani 1 1 d . . .
O3 O 0.09954(5) 0.72203(19) 0.02900(7) 0.0265(3) Uani 1 1 d . . .
O2 O 0.11832(5) 0.73623(18) 0.15498(7) 0.0261(3) Uani 1 1 d . . .
O1 O 0.17546(5) 0.61311(18) 0.09083(7) 0.0245(3) Uani 1 1 d . . .
C16 C 0.04762(12) 1.0411(4) 0.2022(3) 0.0902(16) Uani 1 1 d . . .
H16A H 0.0494 1.0163 0.2439 0.135 Uiso 1 1 calc R . .
H16B H 0.0229 0.9936 0.1791 0.135 Uiso 1 1 calc R . .
H16C H 0.0470 1.1583 0.1967 0.135 Uiso 1 1 calc R . .
C14 C 0.08194(14) 1.0260(4) 0.11815(15) 0.0751(13) Uani 1 1 d . . .
H14A H 0.0797 1.1439 0.1160 0.113 Uiso 1 1 calc R . .
H14B H 0.0582 0.9776 0.0928 0.113 Uiso 1 1 calc R . .
H14C H 0.1064 0.9917 0.1050 0.113 Uiso 1 1 calc R . .
C19 C 0.06677(12) 0.7391(5) 0.28674(15) 0.0683(11) Uani 1 1 d . . .
H19A H 0.0390 0.7119 0.2674 0.103 Uiso 1 1 calc R . .
H19B H 0.0688 0.8554 0.2944 0.103 Uiso 1 1 calc R . .
H19C H 0.0739 0.6802 0.3240 0.103 Uiso 1 1 calc R . .
C18 C 0.13908(11) 0.7286(4) 0.28134(14) 0.0593(9) Uani 1 1 d . . .
H18A H 0.1464 0.6516 0.3138 0.089 Uiso 1 1 calc R . .
H18B H 0.1401 0.8385 0.2971 0.089 Uiso 1 1 calc R . .
H18C H 0.1582 0.7187 0.2549 0.089 Uiso 1 1 calc R . .
C10 C 0.19536(10) 0.2633(4) 0.08706(17) 0.0592(9) Uani 1 1 d . . .
H10A H 0.1681 0.3030 0.0705 0.089 Uiso 1 1 calc R . .
H10B H 0.1960 0.2186 0.1263 0.089 Uiso 1 1 calc R . .
H10C H 0.2027 0.1791 0.0615 0.089 Uiso 1 1 calc R . .
C24 C 0.12357(10) 0.8704(5) -0.11448(13) 0.0574(9) Uani 1 1 d . . .
H24A H 0.0991 0.8460 -0.1438 0.086 Uiso 1 1 calc R . .
H24B H 0.1436 0.7852 -0.1147 0.086 Uiso 1 1 calc R . .
H24C H 0.1347 0.9741 -0.1239 0.086 Uiso 1 1 calc R . .
C25 C 0.08623(10) 1.0267(4) -0.05129(15) 0.0554(8) Uani 1 1 d . . .
H25A H 0.1016 1.1251 -0.0552 0.083 Uiso 1 1 calc R . .
H25B H 0.0772 1.0287 -0.0138 0.083 Uiso 1 1 calc R . .
H25C H 0.0627 1.0208 -0.0837 0.083 Uiso 1 1 calc R . .
C8 C 0.22687(10) 0.4525(4) 0.02784(12) 0.0536(8) Uani 1 1 d . . .
H8A H 0.2236 0.3564 0.0028 0.080 Uiso 1 1 calc R . .
H8B H 0.2529 0.5036 0.0270 0.080 Uiso 1 1 calc R . .
H8C H 0.2050 0.5288 0.0134 0.080 Uiso 1 1 calc R . .
C20 C 0.09399(11) 0.5089(3) 0.23856(13) 0.0523(8) Uani 1 1 d . . .
H20A H 0.1038 0.4559 0.2765 0.078 Uiso 1 1 calc R . .
H20B H 0.1110 0.4777 0.2110 0.078 Uiso 1 1 calc R . .
H20C H 0.0660 0.4760 0.2229 0.078 Uiso 1 1 calc R . .
C15 C 0.12201(9) 1.0520(3) 0.21704(15) 0.0486(7) Uani 1 1 d . . .
H15A H 0.1212 1.1676 0.2081 0.073 Uiso 1 1 calc R . .
H15B H 0.1460 1.0039 0.2064 0.073 Uiso 1 1 calc R . .
H15C H 0.1231 1.0364 0.2591 0.073 Uiso 1 1 calc R . .
C26 C 0.15335(9) 0.9143(4) -0.01010(13) 0.0478(7) Uani 1 1 d . . .
H26A H 0.1677 1.0016 -0.0257 0.072 Uiso 1 1 calc R . .
H26B H 0.1701 0.8167 -0.0054 0.072 Uiso 1 1 calc R . .
H26C H 0.1479 0.9463 0.0281 0.072 Uiso 1 1 calc R . .
C29 C 0.03712(9) 0.6932(4) -0.12712(12) 0.0467(7) Uani 1 1 d . . .
H29A H 0.0560 0.6319 -0.1455 0.070 Uiso 1 1 calc R . .
H29B H 0.0380 0.8073 -0.1378 0.070 Uiso 1 1 calc R . .
H29C H 0.0097 0.6514 -0.1408 0.070 Uiso 1 1 calc R . .
C9 C 0.26739(9) 0.3346(4) 0.11956(13) 0.0460(7) Uani 1 1 d . . .
H9A H 0.2724 0.2366 0.0985 0.069 Uiso 1 1 calc R . .
H9B H 0.2681 0.3085 0.1609 0.069 Uiso 1 1 calc R . .
H9C H 0.2882 0.4149 0.1170 0.069 Uiso 1 1 calc R . .
C28 C 0.02045(8) 0.7798(4) -0.03098(13) 0.0442(7) Uani 1 1 d . . .
H28A H -0.0074 0.7416 -0.0440 0.066 Uiso 1 1 calc R . .
H28B H 0.0223 0.8927 -0.0427 0.066 Uiso 1 1 calc R . .
H28C H 0.0282 0.7712 0.0119 0.066 Uiso 1 1 calc R . .
C6 C 0.25901(9) 0.7601(4) 0.09356(13) 0.0434(7) Uani 1 1 d . . .
H6A H 0.2736 0.8609 0.1051 0.065 Uiso 1 1 calc R . .
H6B H 0.2372 0.7798 0.0594 0.065 Uiso 1 1 calc R . .
H6C H 0.2777 0.6795 0.0834 0.065 Uiso 1 1 calc R . .
C23 C 0.11302(8) 0.8799(4) -0.05322(12) 0.0418(7) Uani 1 1 d . . .
C30 C 0.04067(8) 0.4994(3) -0.04535(12) 0.0417(6) Uani 1 1 d . . .
H30A H 0.0115 0.4800 -0.0546 0.062 Uiso 1 1 calc R . .
H30B H 0.0511 0.4788 -0.0035 0.062 Uiso 1 1 calc R . .
H30C H 0.0540 0.4272 -0.0689 0.062 Uiso 1 1 calc R . .
C22 C 0.12116(8) 0.5733(4) -0.04934(11) 0.0396(6) Uani 1 1 d . . .
H22A H 0.1497 0.6040 -0.0400 0.059 Uiso 1 1 calc R . .
H22B H 0.1133 0.5478 -0.0913 0.059 Uiso 1 1 calc R . .
H22C H 0.1170 0.4785 -0.0261 0.059 Uiso 1 1 calc R . .
C4 C 0.27638(8) 0.6612(3) 0.19638(12) 0.0397(6) Uani 1 1 d . . .
H4A H 0.2941 0.7556 0.2039 0.059 Uiso 1 1 calc R . .
H4B H 0.2917 0.5686 0.1864 0.059 Uiso 1 1 calc R . .
H4C H 0.2658 0.6364 0.2316 0.059 Uiso 1 1 calc R . .
C5 C 0.21727(8) 0.8402(3) 0.16384(12) 0.0365(6) Uani 1 1 d . . .
H5A H 0.2043 0.8057 0.1959 0.055 Uiso 1 1 calc R . .
H5B H 0.1966 0.8759 0.1304 0.055 Uiso 1 1 calc R . .
H5C H 0.2359 0.9295 0.1773 0.055 Uiso 1 1 calc R . .
C7 C 0.22561(8) 0.4032(3) 0.09166(12) 0.0362(6) Uani 1 1 d . . .
C12 C 0.04589(8) 0.7108(3) 0.14856(12) 0.0362(6) Uani 1 1 d . . .
H12A H 0.0396 0.7646 0.1102 0.054 Uiso 1 1 calc R . .
H12B H 0.0239 0.7297 0.1696 0.054 Uiso 1 1 calc R . .
H12C H 0.0488 0.5946 0.1428 0.054 Uiso 1 1 calc R . .
C27 C 0.04916(8) 0.6756(3) -0.05958(11) 0.0355(6) Uani 1 1 d . . .
C2 C 0.20076(8) 0.4796(3) 0.18443(11) 0.0350(6) Uani 1 1 d . . .
H2A H 0.1950 0.5689 0.2092 0.052 Uiso 1 1 calc R . .
H2B H 0.2235 0.4162 0.2059 0.052 Uiso 1 1 calc R . .
H2C H 0.1768 0.4105 0.1741 0.052 Uiso 1 1 calc R . .
C13 C 0.08423(8) 0.9710(3) 0.18200(12) 0.0344(6) Uani 1 1 d . . .
C17 C 0.09573(8) 0.6918(3) 0.24694(11) 0.0335(5) Uani 1 1 d . . .
C21 C 0.09515(7) 0.7149(3) -0.03449(10) 0.0305(5) Uani 1 1 d . . .
C3 C 0.24098(7) 0.6976(3) 0.14477(10) 0.0282(5) Uani 1 1 d . . .
C11 C 0.08556(7) 0.7788(3) 0.18472(10) 0.0272(5) Uani 1 1 d . . .
C1 C 0.21161(7) 0.5474(3) 0.12812(10) 0.0267(5) Uani 1 1 d . . .

loop_
_atom_site_aniso_label
_atom_site_aniso_U_11
_atom_site_aniso_U_22
_atom_site_aniso_U_33
_atom_site_aniso_U_23
_atom_site_aniso_U_13
_atom_site_aniso_U_12
Cr1 0.02707(19) 0.02129(18) 0.01807(18) -0.00061(13) 0.00016(13) -0.00120(14)
O4 0.0346(9) 0.0407(10) 0.0227(9) 0.0020(7) 0.0030(7) 0.0003(8)
O3 0.0275(8) 0.0303(8) 0.0192(8) 0.0035(6) -0.0013(6) 0.0013(6)
O2 0.0275(8) 0.0268(8) 0.0235(8) -0.0038(6) 0.0041(6) 0.0000(6)
O1 0.0258(8) 0.0245(8) 0.0213(8) 0.0012(6) 0.0001(6) 0.0043(6)
C16 0.063(2) 0.043(2) 0.178(5) -0.013(2) 0.054(3) 0.0127(17)
C14 0.134(4) 0.0316(16) 0.046(2) 0.0070(14) -0.014(2) 0.0044(19)
C19 0.073(2) 0.099(3) 0.0416(19) 0.0031(18) 0.0306(17) 0.026(2)
C18 0.065(2) 0.064(2) 0.0386(17) 0.0089(15) -0.0140(15) -0.0019(17)
C10 0.0499(18) 0.0342(15) 0.087(3) -0.0218(16) -0.0007(17) 0.0062(13)
C24 0.0443(17) 0.086(3) 0.0380(16) 0.0253(16) 0.0000(13) -0.0139(16)
C25 0.061(2) 0.0454(17) 0.0538(19) 0.0179(14) -0.0018(15) -0.0067(14)
C8 0.0571(19) 0.069(2) 0.0309(15) -0.0141(14) 0.0005(13) 0.0292(16)
C20 0.091(2) 0.0354(15) 0.0355(16) 0.0051(12) 0.0251(16) -0.0067(15)
C15 0.0478(17) 0.0330(14) 0.061(2) -0.0096(13) 0.0025(14) -0.0061(12)
C26 0.0429(16) 0.0550(18) 0.0406(16) 0.0150(13) -0.0030(13) -0.0185(13)
C29 0.0405(15) 0.0643(19) 0.0290(14) 0.0040(13) -0.0074(12) -0.0073(14)
C9 0.0465(16) 0.0440(15) 0.0424(16) -0.0081(12) -0.0029(13) 0.0229(13)
C28 0.0281(13) 0.0636(19) 0.0399(16) 0.0074(13) 0.0042(11) 0.0070(12)
C6 0.0365(15) 0.0514(17) 0.0426(16) 0.0059(13) 0.0087(12) -0.0031(12)
C23 0.0382(14) 0.0515(16) 0.0304(14) 0.0149(12) -0.0058(11) -0.0114(12)
C30 0.0368(14) 0.0473(16) 0.0357(15) -0.0022(12) -0.0051(11) -0.0110(12)
C22 0.0350(14) 0.0577(17) 0.0251(13) -0.0026(11) 0.0040(11) 0.0071(12)
C4 0.0362(14) 0.0435(15) 0.0343(14) -0.0066(11) -0.0046(11) 0.0047(11)
C5 0.0352(13) 0.0280(12) 0.0444(15) -0.0079(11) 0.0037(11) -0.0005(10)
C7 0.0373(14) 0.0318(13) 0.0356(14) -0.0078(10) -0.0017(11) 0.0120(10)
C12 0.0304(13) 0.0426(14) 0.0341(14) -0.0102(11) 0.0034(10) -0.0064(11)
C27 0.0301(13) 0.0445(14) 0.0280(13) 0.0023(11) -0.0033(10) -0.0035(11)
C2 0.0366(13) 0.0349(13) 0.0316(13) 0.0121(10) 0.0027(11) 0.0047(10)
C13 0.0318(13) 0.0291(12) 0.0403(15) -0.0073(10) 0.0021(11) 0.0059(10)
C17 0.0408(14) 0.0372(13) 0.0231(12) -0.0048(10) 0.0079(10) 0.0018(11)
C21 0.0290(12) 0.0385(13) 0.0223(12) 0.0050(10) 0.0009(9) -0.0031(10)
C3 0.0283(12) 0.0303(12) 0.0242(12) -0.0013(9) 0.0008(9) 0.0017(9)
C11 0.0249(11) 0.0283(11) 0.0276(12) -0.0066(9) 0.0035(9) -0.0004(9)
C1 0.0274(11) 0.0259(11) 0.0246(12) 0.0007(9) 0.0002(9) 0.0056(9)

loop_
_atom_type_symbol
_atom_type_description
_atom_type_scat_dispersion_real
_atom_type_scat_dispersion_imag
_atom_type_scat_source
C C 0.0033 0.0016 'International Tables Vol C Tables 4.2.6.8 and 6.1.1.4'
H H 0.0000 0.0000 'International Tables Vol C Tables 4.2.6.8 and 6.1.1.4'
O O 0.0106 0.0060 'International Tables Vol C Tables 4.2.6.8 and 6.1.1.4'
Cr Cr 0.3209 0.6236 'International Tables Vol C Tables 4.2.6.8 and 6.1.1.4'

loop_
_geom_angle_atom_site_label_1
_geom_angle_atom_site_label_2
_geom_angle_atom_site_label_3
_geom_angle
_geom_angle_site_symmetry_1
_geom_angle_site_symmetry_3
_geom_angle_publ_flag
O4 Cr1 O2 114.48(8) . . ?
O4 Cr1 O3 108.92(8) . . ?
O2 Cr1 O3 109.21(8) . . ?
O4 Cr1 O1 109.95(8) . . ?
O2 Cr1 O1 107.95(7) . . ?
O3 Cr1 O1 105.99(7) . . ?
C21 O3 Cr1 141.04(15) . . ?
C11 O2 Cr1 136.41(14) . . ?
C1 O1 Cr1 135.54(14) . . ?
C13 C16 H16A 109.5 . . ?
C13 C16 H16B 109.5 . . ?
H16A C16 H16B 109.5 . . ?
C13 C16 H16C 109.5 . . ?
H16A C16 H16C 109.5 . . ?
H16B C16 H16C 109.5 . . ?
C13 C14 H14A 109.5 . . ?
C13 C14 H14B 109.5 . . ?
H14A C14 H14B 109.5 . . ?
C13 C14 H14C 109.5 . . ?
H14A C14 H14C 109.5 . . ?
H14B C14 H14C 109.5 . . ?
C17 C19 H19A 109.5 . . ?
C17 C19 H19B 109.5 . . ?
H19A C19 H19B 109.5 . . ?
C17 C19 H19C 109.5 . . ?
H19A C19 H19C 109.5 . . ?
H19B C19 H19C 109.5 . . ?
C17 C18 H18A 109.5 . . ?
C17 C18 H18B 109.5 . . ?
H18A C18 H18B 109.5 . . ?
C17 C18 H18C 109.5 . . ?
H18A C18 H18C 109.5 . . ?
H18B C18 H18C 109.5 . . ?
C7 C10 H10A 109.5 . . ?
C7 C10 H10B 109.5 . . ?
H10A C10 H10B 109.5 . . ?
C7 C10 H10C 109.5 . . ?
H10A C10 H10C 109.5 . . ?
H10B C10 H10C 109.5 . . ?
C23 C24 H24A 109.5 . . ?
C23 C24 H24B 109.5 . . ?
H24A C24 H24B 109.5 . . ?
C23 C24 H24C 109.5 . . ?
H24A C24 H24C 109.5 . . ?
H24B C24 H24C 109.5 . . ?
C23 C25 H25A 109.5 . . ?
C23 C25 H25B 109.5 . . ?
H25A C25 H25B 109.5 . . ?
C23 C25 H25C 109.5 . . ?
H25A C25 H25C 109.5 . . ?
H25B C25 H25C 109.5 . . ?
C7 C8 H8A 109.5 . . ?
C7 C8 H8B 109.5 . . ?
H8A C8 H8B 109.5 . . ?
C7 C8 H8C 109.5 . . ?
H8A C8 H8C 109.5 . . ?
H8B C8 H8C 109.5 . . ?
C17 C20 H20A 109.5 . . ?
C17 C20 H20B 109.5 . . ?
H20A C20 H20B 109.5 . . ?
C17 C20 H20C 109.5 . . ?
H20A C20 H20C 109.5 . . ?
H20B C20 H20C 109.5 . . ?
C13 C15 H15A 109.5 . . ?
C13 C15 H15B 109.5 . . ?
H15A C15 H15B 109.5 . . ?
C13 C15 H15C 109.5 . . ?
H15A C15 H15C 109.5 . . ?
H15B C15 H15C 109.5 . . ?
C23 C26 H26A 109.5 . . ?
C23 C26 H26B 109.5 . . ?
H26A C26 H26B 109.5 . . ?
C23 C26 H26C 109.5 . . ?
H26A C26 H26C 109.5 . . ?
H26B C26 H26C 109.5 . . ?
C27 C29 H29A 109.5 . . ?
C27 C29 H29B 109.5 . . ?
H29A C29 H29B 109.5 . . ?
C27 C29 H29C 109.5 . . ?
H29A C29 H29C 109.5 . . ?
H29B C29 H29C 109.5 . . ?
C7 C9 H9A 109.5 . . ?
C7 C9 H9B 109.5 . . ?
H9A C9 H9B 109.5 . . ?
C7 C9 H9C 109.5 . . ?
H9A C9 H9C 109.5 . . ?
H9B C9 H9C 109.5 . . ?
C27 C28 H28A 109.5 . . ?
C27 C28 H28B 109.5 . . ?
H28A C28 H28B 109.5 . . ?
C27 C28 H28C 109.5 . . ?
H28A C28 H28C 109.5 . . ?
H28B C28 H28C 109.5 . . ?
C3 C6 H6A 109.5 . . ?
C3 C6 H6B 109.5 . . ?
H6A C6 H6B 109.5 . . ?
C3 C6 H6C 109.5 . . ?
H6A C6 H6C 109.5 . . ?
H6B C6 H6C 109.5 . . ?
C25 C23 C24 108.6(2) . . ?
C25 C23 C26 106.6(3) . . ?
C24 C23 C26 105.6(2) . . ?
C25 C23 C21 114.7(2) . . ?
C24 C23 C21 112.4(2) . . ?
C26 C23 C21 108.4(2) . . ?
C27 C30 H30A 109.5 . . ?
C27 C30 H30B 109.5 . . ?
H30A C30 H30B 109.5 . . ?
C27 C30 H30C 109.5 . . ?
H30A C30 H30C 109.5 . . ?
H30B C30 H30C 109.5 . . ?
C21 C22 H22A 109.5 . . ?
C21 C22 H22B 109.5 . . ?
H22A C22 H22B 109.5 . . ?
C21 C22 H22C 109.5 . . ?
H22A C22 H22C 109.5 . . ?
H22B C22 H22C 109.5 . . ?
C3 C4 H4A 109.5 . . ?
C3 C4 H4B 109.5 . . ?
H4A C4 H4B 109.5 . . ?
C3 C4 H4C 109.5 . . ?
H4A C4 H4C 109.5 . . ?
H4B C4 H4C 109.5 . . ?
C3 C5 H5A 109.5 . . ?
C3 C5 H5B 109.5 . . ?
H5A C5 H5B 109.5 . . ?
C3 C5 H5C 109.5 . . ?
H5A C5 H5C 109.5 . . ?
H5B C5 H5C 109.5 . . ?
C10 C7 C9 107.0(2) . . ?
C10 C7 C8 106.3(3) . . ?
C9 C7 C8 107.5(2) . . ?
C10 C7 C1 109.8(2) . . ?
C9 C7 C1 113.6(2) . . ?
C8 C7 C1 112.4(2) . . ?
C11 C12 H12A 109.5 . . ?
C11 C12 H12B 109.5 . . ?
H12A C12 H12B 109.5 . . ?
C11 C12 H12C 109.5 . . ?
H12A C12 H12C 109.5 . . ?
H12B C12 H12C 109.5 . . ?
C30 C27 C28 106.1(2) . . ?
C30 C27 C29 106.6(2) . . ?
C28 C27 C29 108.9(2) . . ?
C30 C27 C21 109.2(2) . . ?
C28 C27 C21 112.5(2) . . ?
C29 C27 C21 113.1(2) . . ?
C1 C2 H2A 109.5 . . ?
C1 C2 H2B 109.5 . . ?
H2A C2 H2B 109.5 . . ?
C1 C2 H2C 109.5 . . ?
H2A C2 H2C 109.5 . . ?
H2B C2 H2C 109.5 . . ?
C15 C13 C16 108.2(3) . . ?
C15 C13 C14 104.9(3) . . ?
C16 C13 C14 107.4(3) . . ?
C15 C13 C11 113.9(2) . . ?
C16 C13 C11 112.7(2) . . ?
C14 C13 C11 109.2(2) . . ?
C19 C17 C20 108.6(3) . . ?
C19 C17 C18 107.0(3) . . ?
C20 C17 C18 105.6(2) . . ?
C19 C17 C11 112.8(2) . . ?
C20 C17 C11 109.8(2) . . ?
C18 C17 C11 112.8(2) . . ?
O3 C21 C22 108.16(19) . . ?
O3 C21 C27 105.86(19) . . ?
C22 C21 C27 108.8(2) . . ?
O3 C21 C23 106.05(19) . . ?
C22 C21 C23 109.1(2) . . ?
C27 C21 C23 118.4(2) . . ?
C6 C3 C5 106.0(2) . . ?
C6 C3 C4 107.6(2) . . ?
C5 C3 C4 107.0(2) . . ?
C6 C3 C1 113.7(2) . . ?
C5 C3 C1 109.53(19) . . ?
C4 C3 C1 112.6(2) . . ?
O2 C11 C12 108.25(18) . . ?
O2 C11 C17 105.99(18) . . ?
C12 C11 C17 109.5(2) . . ?
O2 C11 C13 103.92(18) . . ?
C12 C11 C13 109.3(2) . . ?
C17 C11 C13 119.24(19) . . ?
O1 C1 C2 109.15(19) . . ?
O1 C1 C3 105.07(17) . . ?
C2 C1 C3 108.94(19) . . ?
O1 C1 C7 105.59(17) . . ?
C2 C1 C7 109.1(2) . . ?
C3 C1 C7 118.6(2) . . ?

loop_
_geom_bond_atom_site_label_1
_geom_bond_atom_site_label_2
_geom_bond_distance
_geom_bond_site_symmetry_2
_geom_bond_publ_flag
Cr1 O4 1.6491(18) . ?
Cr1 O2 1.7589(15) . ?
Cr1 O3 1.7616(15) . ?
Cr1 O1 1.7734(16) . ?
O3 C21 1.454(3) . ?
O2 C11 1.463(3) . ?
O1 C1 1.453(3) . ?
C16 C13 1.525(4) . ?
C16 H16A 0.9800 . ?
C16 H16B 0.9800 . ?
C16 H16C 0.9800 . ?
C14 C13 1.539(4) . ?
C14 H14A 0.9800 . ?
C14 H14B 0.9800 . ?
C14 H14C 0.9800 . ?
C19 C17 1.528(4) . ?
C19 H19A 0.9800 . ?
C19 H19B 0.9800 . ?
C19 H19C 0.9800 . ?
C18 C17 1.551(4) . ?
C18 H18A 0.9800 . ?
C18 H18B 0.9800 . ?
C18 H18C 0.9800 . ?
C10 C7 1.535(4) . ?
C10 H10A 0.9800 . ?
C10 H10B 0.9800 . ?
C10 H10C 0.9800 . ?
C24 C23 1.538(4) . ?
C24 H24A 0.9800 . ?
C24 H24B 0.9800 . ?
C24 H24C 0.9800 . ?
C25 C23 1.523(4) . ?
C25 H25A 0.9800 . ?
C25 H25B 0.9800 . ?
C25 H25C 0.9800 . ?
C8 C7 1.548(4) . ?
C8 H8A 0.9800 . ?
C8 H8B 0.9800 . ?
C8 H8C 0.9800 . ?
C20 C17 1.528(4) . ?
C20 H20A 0.9800 . ?
C20 H20B 0.9800 . ?
C20 H20C 0.9800 . ?
C15 C13 1.524(4) . ?
C15 H15A 0.9800 . ?
C15 H15B 0.9800 . ?
C15 H15C 0.9800 . ?
C26 C23 1.546(4) . ?
C26 H26A 0.9800 . ?
C26 H26B 0.9800 . ?
C26 H26C 0.9800 . ?
C29 C27 1.546(4) . ?
C29 H29A 0.9800 . ?
C29 H29B 0.9800 . ?
C29 H29C 0.9800 . ?
C9 C7 1.538(4) . ?
C9 H9A 0.9800 . ?
C9 H9B 0.9800 . ?
C9 H9C 0.9800 . ?
C28 C27 1.546(4) . ?
C28 H28A 0.9800 . ?
C28 H28B 0.9800 . ?
C28 H28C 0.9800 . ?
C6 C3 1.533(4) . ?
C6 H6A 0.9800 . ?
C6 H6B 0.9800 . ?
C6 H6C 0.9800 . ?
C23 C21 1.591(4) . ?
C30 C27 1.537(4) . ?
C30 H30A 0.9800 . ?
C30 H30B 0.9800 . ?
C30 H30C 0.9800 . ?
C22 C21 1.547(4) . ?
C22 H22A 0.9800 . ?
C22 H22B 0.9800 . ?
C22 H22C 0.9800 . ?
C4 C3 1.543(3) . ?
C4 H4A 0.9800 . ?
C4 H4B 0.9800 . ?
C4 H4C 0.9800 . ?
C5 C3 1.542(3) . ?
C5 H5A 0.9800 . ?
C5 H5B 0.9800 . ?
C5 H5C 0.9800 . ?
C7 C1 1.592(3) . ?
C12 C11 1.538(3) . ?
C12 H12A 0.9800 . ?
C12 H12B 0.9800 . ?
C12 H12C 0.9800 . ?
C27 C21 1.579(3) . ?
C2 C1 1.535(3) . ?
C2 H2A 0.9800 . ?
C2 H2B 0.9800 . ?
C2 H2C 0.9800 . ?
C13 C11 1.595(3) . ?
C17 C11 1.590(3) . ?
C3 C1 1.590(3) . ?
